data_4064411
loop_
_publ_author_name
'Zhang, Kainan'
'Conda-Sheridan, Martin'
'Cooke, Shayna'
'Louie, Janis'

_publ_section_title
;
 N-Heterocyclic Carbene Bound Nickel(I) Complexes and Their Roles in
 Catalysis.
;
_journal_issue 9
_journal_name_full Organometallics
_journal_page_first 2546
_journal_page_last 2552
_journal_paper_doi 10.1021/om200090d
_journal_volume 30
_journal_year 2011
_chemical_formula_moiety 'C42 H48 Cl N4 Ni'
_chemical_formula_sum 'C42 H48 Cl N4 Ni'
_chemical_formula_weight 703.00
_chemical_name_systematic
; 
 ? 
;
_space_group_IT_number 61
_symmetry_cell_setting orthorhombic
_symmetry_space_group_name_Hall '-P 2ac 2ab'
_symmetry_space_group_name_H-M 'P b c a'
_atom_sites_solution_hydrogens geom
_atom_sites_solution_primary direct
_atom_sites_solution_secondary difmap
_audit_creation_method SHELXL-97
_cell_angle_alpha 90.00
_cell_angle_beta 90.00
_cell_angle_gamma 90.00
_cell_formula_units_Z 8
_cell_length_a 17.1089(7)
_cell_length_b 18.8373(6)
_cell_length_c 23.2591(9)
_cell_measurement_reflns_used 14255
_cell_measurement_temperature 150(1)
_cell_measurement_theta_max 27.485
_cell_measurement_theta_min 1.018
_cell_volume 7496.1(5)
_computing_cell_refinement DENZO-SMN
_computing_data_collection 'Nonius COLLECT'
_computing_data_reduction DENZO-SMN
_computing_molecular_graphics 'WinGX, Ortep3'
_computing_structure_refinement 'SHELXL-97 (Sheldrick, 1997)'
_computing_structure_solution SIR97
_diffrn_ambient_temperature 150(1)
_diffrn_measured_fraction_theta_full 0.991
_diffrn_measured_fraction_theta_max 0.991
_diffrn_measurement_device_type 'Nonius KappaCCD Diffractometer'
_diffrn_measurement_method 'Phi and Omega scan'
_diffrn_radiation_monochromator graphite
_diffrn_radiation_source 'fine-focus sealed tube'
_diffrn_radiation_type MoK\a
_diffrn_radiation_wavelength 0.71073
_diffrn_reflns_av_R_equivalents 0.0583
_diffrn_reflns_av_sigmaI/netI 0.0760
_diffrn_reflns_limit_h_max 22
_diffrn_reflns_limit_h_min -22
_diffrn_reflns_limit_k_max 24
_diffrn_reflns_limit_k_min -24
_diffrn_reflns_limit_l_max 30
_diffrn_reflns_limit_l_min -30
_diffrn_reflns_number 16575
_diffrn_reflns_theta_full 27.84
_diffrn_reflns_theta_max 27.84
_diffrn_reflns_theta_min 2.33
_exptl_absorpt_coefficient_mu 0.623
_exptl_absorpt_correction_T_max 0.9234
_exptl_absorpt_correction_T_min 0.8114
_exptl_absorpt_correction_type multi-scan
_exptl_absorpt_process_details 'DENZO-SMN (Otwinowski & Minor, 1997)'
_exptl_crystal_colour yellow
_exptl_crystal_density_diffrn 1.246
_exptl_crystal_density_method 'not measured'
_exptl_crystal_description plate
_exptl_crystal_F_000 2984
_exptl_crystal_size_max 0.35
_exptl_crystal_size_mid 0.28
_exptl_crystal_size_min 0.13
_refine_diff_density_max 0.330
_refine_diff_density_min -0.337
_refine_diff_density_rms 0.054
_refine_ls_extinction_method none
_refine_ls_goodness_of_fit_ref 1.020
_refine_ls_hydrogen_treatment mixed
_refine_ls_matrix_type full
_refine_ls_number_parameters 553
_refine_ls_number_reflns 8832
_refine_ls_number_restraints 0
_refine_ls_restrained_S_all 1.020
_refine_ls_R_factor_all 0.1085
_refine_ls_R_factor_gt 0.0506
_refine_ls_shift/su_max 0.001
_refine_ls_shift/su_mean 0.000
_refine_ls_structure_factor_coef Fsqd
_refine_ls_weighting_details 'calc w=1/[\s^2^(Fo^2^)+(0.0413P)^2^+2.6574P] where P=(Fo^2^+2Fc^2^)/3'
_refine_ls_weighting_scheme calc
_refine_ls_wR_factor_gt 0.0936
_refine_ls_wR_factor_ref 0.1088
_reflns_number_gt 5411
_reflns_number_total 8832
_reflns_threshold_expression >2sigma(I)
_cod_data_source_file om200090d_si_002.cif
_cod_data_source_block Ni(I)IMes2Cl
_cod_depositor_comments
;
The following automatic conversions were performed:

'_exptl_absorpt_correction_type' value 'Multi-scan' changed to
'multi-scan' according to
/home/saulius/struct/CIF-dictionaries/cif_core.dic dictionary named
'cif_core.dic' version 2.4.1 from 2010-06-29.

Automatic conversion script
Id: cif_fix_values 1715 2011-07-08 13:25:40Z adriana 
;
_cod_original_sg_symbol_H-M Pbca
_cod_database_code 4064411

loop_
_symmetry_equiv_pos_as_xyz
'x, y, z'
'-x+1/2, -y, z+1/2'
'x+1/2, -y+1/2, -z'
'-x, y+1/2, -z+1/2'
'-x, -y, -z'
'x-1/2, y, -z-1/2'
'-x-1/2, y-1/2, z'
'x, -y-1/2, z-1/2'

loop_
_atom_site_label
_atom_site_type_symbol
_atom_site_fract_x
_atom_site_fract_y
_atom_site_fract_z
_atom_site_U_iso_or_equiv
_atom_site_adp_type
_atom_site_occupancy
_atom_site_symmetry_multiplicity
_atom_site_calc_flag
_atom_site_refinement_flags
Ni1 Ni 0.128846(17) 0.146577(16) 0.338309(13) 0.02798(10) Uani 1 1 d .
Cl1 Cl 0.25986(4) 0.12659(4) 0.35337(3) 0.03916(17) Uani 0.93 1 d P
Cl1A Cl 0.0042(5) 0.1641(5) 0.3219(4) 0.039(2) Uiso 0.07 1 d P
N1 N 0.10607(13) 0.00753(11) 0.39488(9) 0.0400(5) Uani 1 1 d .
N2 N 0.06888(12) 0.00380(11) 0.30718(9) 0.0362(5) Uani 1 1 d .
N3 N 0.11012(11) 0.30297(10) 0.35771(8) 0.0317(5) Uani 1 1 d .
N4 N 0.17150(12) 0.27962(11) 0.27994(9) 0.0338(5) Uani 1 1 d .
C1 C 0.09766(14) 0.04982(13) 0.34739(10) 0.0328(6) Uani 1 1 d .
C2 C 0.0840(2) -0.06216(16) 0.38401(14) 0.0534(8) Uani 1 1 d .
C3 C 0.06065(19) -0.06435(16) 0.32933(13) 0.0499(8) Uani 1 1 d .
C4 C 0.13213(17) 0.03302(13) 0.45018(11) 0.0399(6) Uani 1 1 d .
C5 C 0.08055(16) 0.07427(14) 0.48293(11) 0.0398(6) Uani 1 1 d .
C6 C 0.10677(17) 0.09774(15) 0.53631(12) 0.0429(7) Uani 1 1 d .
C7 C 0.18146(18) 0.08361(15) 0.55674(12) 0.0463(7) Uani 1 1 d .
C8 C 0.22986(19) 0.04165(16) 0.52277(13) 0.0504(8) Uani 1 1 d .
C9 C 0.20616(17) 0.01543(15) 0.46966(12) 0.0457(7) Uani 1 1 d .
C10 C 0.00047(18) 0.09265(19) 0.46142(15) 0.0476(8) Uani 1 1 d .
C11 C 0.2081(2) 0.11302(17) 0.61355(13) 0.0597(9) Uani 1 1 d .
H11A H 0.2556 0.0882 0.6259 0.090 Uiso 1 1 calc R
H11B H 0.1670 0.1062 0.6423 0.090 Uiso 1 1 calc R
H11C H 0.2192 0.1638 0.6095 0.090 Uiso 1 1 calc R
C12 C 0.2610(2) -0.02992(17) 0.43425(13) 0.0613(9) Uani 1 1 d .
H12A H 0.2378 -0.0770 0.4287 0.092 Uiso 1 1 calc R
H12B H 0.3110 -0.0347 0.4544 0.092 Uiso 1 1 calc R
H12C H 0.2695 -0.0074 0.3968 0.092 Uiso 1 1 calc R
C13 C 0.05125(14) 0.02112(13) 0.24837(11) 0.0339(6) Uani 1 1 d .
C14 C -0.02689(15) 0.03366(15) 0.23242(14) 0.0470(7) Uani 1 1 d .
C15 C -0.04232(19) 0.04385(16) 0.17436(16) 0.0566(9) Uani 1 1 d .
C16 C 0.0154(2) 0.04026(15) 0.13313(14) 0.0545(8) Uani 1 1 d .
C17 C 0.09162(18) 0.03029(15) 0.15068(12) 0.0450(7) Uani 1 1 d .
C18 C 0.11147(14) 0.02116(13) 0.20827(11) 0.0344(6) Uani 1 1 d .
C19 C -0.09059(17) 0.0352(2) 0.27726(17) 0.0774(12) Uani 1 1 d .
H19A H -0.1383 0.0553 0.2605 0.116 Uiso 1 1 calc R
H19B H -0.0738 0.0645 0.3098 0.116 Uiso 1 1 calc R
H19C H -0.1011 -0.0133 0.2906 0.116 Uiso 1 1 calc R
C20 C -0.0049(3) 0.0458(2) 0.07018(15) 0.0909(14) Uani 1 1 d .
H20A H -0.0015 -0.0013 0.0524 0.136 Uiso 1 1 calc R
H20B H 0.0318 0.0781 0.0512 0.136 Uiso 1 1 calc R
H20C H -0.0582 0.0642 0.0661 0.136 Uiso 1 1 calc R
C21 C 0.19517(17) 0.0119(2) 0.22651(15) 0.0498(8) Uani 1 1 d .
C22 C 0.13462(13) 0.24713(13) 0.32498(10) 0.0289(5) Uani 1 1 d .
C23 C 0.13170(17) 0.36773(14) 0.33373(12) 0.0409(6) Uani 1 1 d .
C24 C 0.17006(17) 0.35290(15) 0.28556(13) 0.0422(7) Uani 1 1 d .
C25 C 0.06040(14) 0.29670(13) 0.40762(10) 0.0312(6) Uani 1 1 d .
C26 C 0.09195(15) 0.27488(13) 0.46000(11) 0.0347(6) Uani 1 1 d .
C27 C 0.04095(16) 0.26939(15) 0.50645(12) 0.0396(7) Uani 1 1 d .
C28 C -0.03852(16) 0.28382(15) 0.50191(12) 0.0450(7) Uani 1 1 d .
C29 C -0.06635(17) 0.30705(16) 0.44921(13) 0.0453(7) Uani 1 1 d .
C30 C -0.01846(15) 0.31434(14) 0.40146(12) 0.0391(6) Uani 1 1 d .
C31 C 0.17723(16) 0.25719(19) 0.46607(14) 0.0418(7) Uani 1 1 d .
C32 C -0.09280(19) 0.27331(19) 0.55275(14) 0.0636(9) Uani 1 1 d .
H32A H -0.1293 0.3133 0.5551 0.095 Uiso 1 1 calc R
H32B H -0.0620 0.2708 0.5882 0.095 Uiso 1 1 calc R
H32C H -0.1221 0.2290 0.5478 0.095 Uiso 1 1 calc R
C33 C -0.05018(19) 0.33970(18) 0.34450(14) 0.0485(7) Uani 1 1 d .
C34 C 0.20431(14) 0.24332(14) 0.23096(10) 0.0331(6) Uani 1 1 d .
C35 C 0.28512(15) 0.23617(14) 0.22702(11) 0.0377(6) Uani 1 1 d .
C36 C 0.31472(17) 0.20267(15) 0.17854(12) 0.0429(7) Uani 1 1 d .
C37 C 0.26718(16) 0.17675(15) 0.13512(11) 0.0409(7) Uani 1 1 d .
C38 C 0.18709(16) 0.18586(15) 0.14040(12) 0.0392(6) Uani 1 1 d .
C39 C 0.15384(15) 0.21862(14) 0.18829(11) 0.0351(6) Uani 1 1 d .
C40 C 0.33847(19) 0.2639(2) 0.27358(14) 0.0503(8) Uani 1 1 d .
C41 C 0.30113(18) 0.13915(17) 0.08365(13) 0.0563(8) Uani 1 1 d .
H41A H 0.2596 0.1298 0.0556 0.084 Uiso 1 1 calc R
H41B H 0.3245 0.0941 0.0959 0.084 Uiso 1 1 calc R
H41C H 0.3413 0.1691 0.0660 0.084 Uiso 1 1 calc R
C42 C 0.06606(15) 0.22663(17) 0.19325(12) 0.0489(7) Uani 1 1 d .
H42A H 0.0531 0.2764 0.2009 0.073 Uiso 1 1 calc R
H42B H 0.0468 0.1970 0.2248 0.073 Uiso 1 1 calc R
H42C H 0.0414 0.2117 0.1572 0.073 Uiso 1 1 calc R
H2 H 0.0848(18) -0.0996(18) 0.4150(14) 0.076(10) Uiso 1 1 d .
H3 H 0.0437(16) -0.1030(17) 0.3077(12) 0.056(9) Uiso 1 1 d .
H6 H 0.0709(14) 0.1266(14) 0.5581(10) 0.036(7) Uiso 1 1 d .
H8 H 0.2769(16) 0.0314(14) 0.5377(11) 0.041(8) Uiso 1 1 d .
H10A H 0.003(2) 0.125(2) 0.4330(15) 0.081(12) Uiso 1 1 d .
H10B H -0.0271(18) 0.0515(18) 0.4485(12) 0.063(10) Uiso 1 1 d .
H10C H -0.0303(17) 0.1178(17) 0.4948(14) 0.068(9) Uiso 1 1 d .
H15 H 0.1561(14) 0.1701(13) 0.1097(11) 0.034(7) Uiso 1 1 d .
H17 H 0.1371(18) 0.0277(17) 0.1207(13) 0.071(10) Uiso 1 1 d .
H21A H 0.199(2) -0.033(2) 0.2449(16) 0.091(14) Uiso 1 1 d .
H21B H 0.2120(18) 0.0482(19) 0.2508(14) 0.072(11) Uiso 1 1 d .
H21C H 0.231(2) 0.0096(18) 0.1909(15) 0.083(11) Uiso 1 1 d .
H23 H 0.1193(14) 0.4117(16) 0.3519(11) 0.045(8) Uiso 1 1 d .
H24 H 0.1919(14) 0.3813(15) 0.2584(12) 0.043(8) Uiso 1 1 d .
H27 H 0.0614(13) 0.2549(13) 0.5415(11) 0.033(7) Uiso 1 1 d .
H29 H -0.1204(17) 0.3172(15) 0.4469(11) 0.051(8) Uiso 1 1 d .
H31A H 0.1904(16) 0.2158(17) 0.4460(12) 0.053(9) Uiso 1 1 d .
H31B H 0.1921(16) 0.2537(17) 0.5089(14) 0.067(9) Uiso 1 1 d .
H31C H 0.2068(17) 0.2937(17) 0.4498(12) 0.056(9) Uiso 1 1 d .
H33A H -0.0316(16) 0.3084(16) 0.3118(12) 0.052(8) Uiso 1 1 d .
H33B H -0.1099(18) 0.3390(15) 0.3439(12) 0.058(9) Uiso 1 1 d .
H33C H -0.0306(18) 0.3891(19) 0.3367(13) 0.070(10) Uiso 1 1 d .
H36 H 0.3688(16) 0.1951(14) 0.1761(11) 0.045(8) Uiso 1 1 d .
H38 H -0.0993(18) 0.0536(15) 0.1633(12) 0.057(8) Uiso 1 1 d .
H40A H 0.3203(18) 0.2475(17) 0.3109(15) 0.069(10) Uiso 1 1 d .
H40B H 0.345(2) 0.314(2) 0.2723(15) 0.086(13) Uiso 1 1 d .
H40C H 0.3909(18) 0.2474(16) 0.2679(12) 0.057(9) Uiso 1 1 d .

loop_
_atom_site_aniso_label
_atom_site_aniso_U_11
_atom_site_aniso_U_22
_atom_site_aniso_U_33
_atom_site_aniso_U_23
_atom_site_aniso_U_13
_atom_site_aniso_U_12
Ni1 0.03227(16) 0.02275(16) 0.02891(16) -0.00128(14) 0.00222(13) -0.00193(13)
Cl1 0.0306(3) 0.0374(4) 0.0494(4) 0.0030(3) -0.0019(3) 0.0011(3)
N1 0.0619(14) 0.0234(12) 0.0348(12) -0.0012(10) 0.0123(11) -0.0002(10)
N2 0.0447(12) 0.0245(12) 0.0393(13) -0.0047(10) 0.0100(10) -0.0055(10)
N3 0.0397(12) 0.0215(11) 0.0339(11) -0.0031(9) -0.0047(9) -0.0028(9)
N4 0.0418(12) 0.0263(12) 0.0335(12) 0.0005(10) 0.0001(10) -0.0085(10)
C1 0.0381(13) 0.0255(14) 0.0348(14) -0.0039(12) 0.0081(11) -0.0001(11)
C2 0.089(2) 0.0224(16) 0.0493(19) -0.0001(14) 0.0203(17) -0.0051(15)
C3 0.072(2) 0.0271(16) 0.051(2) -0.0097(15) 0.0173(16) -0.0124(14)
C4 0.0601(17) 0.0252(14) 0.0343(14) 0.0046(12) 0.0112(13) 0.0008(13)
C5 0.0556(17) 0.0272(15) 0.0367(15) 0.0025(12) 0.0129(13) -0.0031(12)
C6 0.0599(18) 0.0304(16) 0.0385(16) 0.0008(13) 0.0148(14) 0.0030(13)
C7 0.071(2) 0.0337(17) 0.0340(15) 0.0087(13) 0.0061(14) 0.0016(14)
C8 0.060(2) 0.0449(19) 0.0466(19) 0.0129(15) 0.0013(16) 0.0131(15)
C9 0.0668(19) 0.0345(17) 0.0356(16) 0.0112(13) 0.0125(14) 0.0140(14)
C10 0.0504(18) 0.044(2) 0.048(2) -0.0077(17) 0.0122(15) -0.0044(15)
C11 0.085(2) 0.052(2) 0.0422(18) 0.0058(15) -0.0015(16) 0.0048(17)
C12 0.080(2) 0.052(2) 0.0517(19) 0.0068(16) 0.0156(17) 0.0284(18)
C13 0.0343(14) 0.0253(14) 0.0421(16) -0.0093(12) 0.0036(11) -0.0049(11)
C14 0.0319(15) 0.0369(17) 0.072(2) -0.0179(15) 0.0012(14) -0.0041(12)
C15 0.0520(19) 0.0348(18) 0.083(3) -0.0117(16) -0.0306(18) -0.0007(14)
C16 0.079(2) 0.0296(17) 0.0550(19) -0.0042(14) -0.0213(18) -0.0057(16)
C17 0.0632(19) 0.0316(16) 0.0401(17) -0.0020(13) 0.0016(15) -0.0043(14)
C18 0.0361(14) 0.0242(14) 0.0428(15) -0.0048(12) 0.0045(12) -0.0019(11)
C19 0.0357(17) 0.079(3) 0.117(3) -0.032(2) 0.0205(19) -0.0075(17)
C20 0.143(4) 0.064(3) 0.065(2) 0.005(2) -0.047(2) -0.013(2)
C21 0.0377(16) 0.060(2) 0.051(2) -0.0092(19) 0.0073(15) 0.0075(15)
C22 0.0300(12) 0.0273(13) 0.0294(13) -0.0004(10) -0.0031(10) -0.0038(11)
C23 0.0538(16) 0.0216(14) 0.0474(16) -0.0022(13) -0.0060(14) -0.0051(12)
C24 0.0548(17) 0.0276(15) 0.0442(17) 0.0053(14) -0.0032(14) -0.0113(13)
C25 0.0369(14) 0.0240(13) 0.0329(14) -0.0056(11) 0.0000(11) -0.0015(10)
C26 0.0416(14) 0.0257(14) 0.0369(15) -0.0066(12) -0.0012(12) -0.0004(11)
C27 0.0505(17) 0.0366(17) 0.0319(15) -0.0057(13) -0.0027(13) 0.0017(13)
C28 0.0448(16) 0.0414(17) 0.0488(18) -0.0155(14) 0.0089(13) -0.0023(13)
C29 0.0347(16) 0.0416(18) 0.060(2) -0.0127(15) -0.0004(14) 0.0042(13)
C30 0.0395(15) 0.0312(15) 0.0467(16) -0.0103(13) -0.0068(13) 0.0012(12)
C31 0.0397(16) 0.048(2) 0.0381(17) -0.0022(16) -0.0052(13) 0.0018(14)
C32 0.0566(19) 0.073(3) 0.061(2) -0.0094(18) 0.0209(16) 0.0025(17)
C33 0.0466(17) 0.0420(19) 0.057(2) -0.0018(16) -0.0167(15) 0.0044(14)
C34 0.0433(15) 0.0276(14) 0.0284(14) 0.0061(11) 0.0024(11) -0.0093(11)
C35 0.0407(15) 0.0370(16) 0.0353(15) 0.0026(13) 0.0016(12) -0.0104(12)
C36 0.0374(16) 0.0426(18) 0.0487(18) 0.0065(14) 0.0071(13) -0.0053(13)
C37 0.0492(17) 0.0337(16) 0.0397(15) 0.0024(13) 0.0065(13) -0.0039(13)
C38 0.0505(17) 0.0341(16) 0.0330(15) 0.0025(13) -0.0057(13) -0.0072(13)
C39 0.0409(14) 0.0314(15) 0.0331(14) 0.0054(12) -0.0015(12) -0.0052(11)
C40 0.0401(17) 0.067(3) 0.0438(19) -0.0007(17) -0.0011(14) -0.0181(17)
C41 0.0645(19) 0.054(2) 0.0500(18) -0.0060(16) 0.0114(15) 0.0006(16)
C42 0.0428(16) 0.059(2) 0.0450(17) -0.0024(15) -0.0075(13) -0.0026(14)

loop_
_atom_type_symbol
_atom_type_description
_atom_type_scat_dispersion_real
_atom_type_scat_dispersion_imag
_atom_type_scat_source
C C 0.0033 0.0016 'International Tables Vol C Tables 4.2.6.8 and 6.1.1.4'
H H 0.0000 0.0000 'International Tables Vol C Tables 4.2.6.8 and 6.1.1.4'
N N 0.0061 0.0033 'International Tables Vol C Tables 4.2.6.8 and 6.1.1.4'
Cl Cl 0.1484 0.1585 'International Tables Vol C Tables 4.2.6.8 and 6.1.1.4'
Ni Ni 0.3393 1.1124 'International Tables Vol C Tables 4.2.6.8 and 6.1.1.4'

loop_
_geom_angle_atom_site_label_1
_geom_angle_atom_site_label_2
_geom_angle_atom_site_label_3
_geom_angle
C1 Ni1 C22 166.47(10)
C1 Ni1 Cl1A 83.8(3)
C22 Ni1 Cl1A 82.7(3)
C1 Ni1 Cl1 95.69(8)
C22 Ni1 Cl1 97.81(7)
Cl1A Ni1 Cl1 178.5(2)
C1 N1 C2 112.0(2)
C1 N1 C4 123.9(2)
C2 N1 C4 124.1(2)
C1 N2 C3 111.6(2)
C1 N2 C13 125.6(2)
C3 N2 C13 122.7(2)
C22 N3 C23 111.8(2)
C22 N3 C25 124.5(2)
C23 N3 C25 123.4(2)
C22 N4 C24 111.4(2)
C22 N4 C34 124.9(2)
C24 N4 C34 123.6(2)
N2 C1 N1 102.8(2)
N2 C1 Ni1 129.03(19)
N1 C1 Ni1 127.93(18)
C3 C2 N1 106.5(3)
C3 C2 H2 131.6(19)
N1 C2 H2 121.8(19)
C2 C3 N2 107.1(3)
C2 C3 H3 129.3(18)
N2 C3 H3 123.5(19)
C9 C4 C5 122.0(3)
C9 C4 N1 119.6(2)
C5 C4 N1 118.3(3)
C6 C5 C4 117.3(3)
C6 C5 C10 121.3(3)
C4 C5 C10 121.5(3)
C7 C6 C5 122.7(3)
C7 C6 H6 120.9(14)
C5 C6 H6 116.3(15)
C6 C7 C8 117.5(3)
C6 C7 C11 120.6(3)
C8 C7 C11 121.9(3)
C9 C8 C7 122.2(3)
C9 C8 H8 121.9(17)
C7 C8 H8 115.8(17)
C4 C9 C8 118.2(3)
C4 C9 C12 121.6(3)
C8 C9 C12 120.2(3)
C5 C10 H10A 111(2)
C5 C10 H10B 111.7(19)
H10A C10 H10B 110(3)
C5 C10 H10C 108.3(16)
H10A C10 H10C 105(3)
H10B C10 H10C 111(2)
C7 C11 H11A 109.5
C7 C11 H11B 109.5
H11A C11 H11B 109.5
C7 C11 H11C 109.5
H11A C11 H11C 109.5
H11B C11 H11C 109.5
C9 C12 H12A 109.5
C9 C12 H12B 109.5
H12A C12 H12B 109.5
C9 C12 H12C 109.5
H12A C12 H12C 109.5
H12B C12 H12C 109.5
C18 C13 C14 121.8(3)
C18 C13 N2 118.9(2)
C14 C13 N2 119.2(2)
C15 C14 C13 117.4(3)
C15 C14 C19 122.1(3)
C13 C14 C19 120.5(3)
C16 C15 C14 122.2(3)
C16 C15 H38 121.0(16)
C14 C15 H38 116.7(16)
C17 C16 C15 118.6(3)
C17 C16 C20 121.0(3)
C15 C16 C20 120.4(3)
C16 C17 C18 122.2(3)
C16 C17 H17 120.7(17)
C18 C17 H17 117.1(17)
C13 C18 C17 117.7(2)
C13 C18 C21 121.1(2)
C17 C18 C21 121.2(2)
C14 C19 H19A 109.5
C14 C19 H19B 109.5
H19A C19 H19B 109.5
C14 C19 H19C 109.5
H19A C19 H19C 109.5
H19B C19 H19C 109.5
C16 C20 H20A 109.5
C16 C20 H20B 109.5
H20A C20 H20B 109.5
C16 C20 H20C 109.5
H20A C20 H20C 109.5
H20B C20 H20C 109.5
C18 C21 H21A 107(2)
C18 C21 H21B 112(2)
H21A C21 H21B 111(3)
C18 C21 H21C 110.0(18)
H21A C21 H21C 106(3)
H21B C21 H21C 110(3)
N3 C22 N4 103.0(2)
N3 C22 Ni1 130.84(17)
N4 C22 Ni1 126.05(18)
C24 C23 N3 106.6(2)
C24 C23 H23 131.8(16)
N3 C23 H23 121.6(16)
C23 C24 N4 107.3(2)
C23 C24 H24 131.7(18)
N4 C24 H24 120.9(18)
C26 C25 C30 122.3(2)
C26 C25 N3 119.9(2)
C30 C25 N3 117.8(2)
C27 C26 C25 117.2(2)
C27 C26 C31 121.3(2)
C25 C26 C31 121.5(2)
C28 C27 C26 122.6(3)
C28 C27 H27 119.5(15)
C26 C27 H27 117.9(15)
C29 C28 C27 117.7(3)
C29 C28 C32 121.4(3)
C27 C28 C32 120.9(3)
C28 C29 C30 122.5(3)
C28 C29 H29 116.8(17)
C30 C29 H29 120.8(17)
C29 C30 C25 117.7(2)
C29 C30 C33 121.5(3)
C25 C30 C33 120.8(3)
C26 C31 H31A 111.8(17)
C26 C31 H31B 110.1(16)
H31A C31 H31B 112(3)
C26 C31 H31C 108.9(18)
H31A C31 H31C 106(2)
H31B C31 H31C 108(2)
C28 C32 H32A 109.5
C28 C32 H32B 109.5
H32A C32 H32B 109.5
C28 C32 H32C 109.5
H32A C32 H32C 109.5
H32B C32 H32C 109.5
C30 C33 H33A 111.2(16)
C30 C33 H33B 111.6(16)
H33A C33 H33B 107(2)
C30 C33 H33C 109.4(18)
H33A C33 H33C 107(2)
H33B C33 H33C 110(2)
C35 C34 C39 122.4(2)
C35 C34 N4 119.0(2)
C39 C34 N4 118.6(2)
C36 C35 C34 117.4(2)
C36 C35 C40 121.3(3)
C34 C35 C40 121.3(3)
C37 C36 C35 122.6(3)
C37 C36 H36 118.7(16)
C35 C36 H36 118.6(16)
C36 C37 C38 118.2(3)
C36 C37 C41 121.2(3)
C38 C37 C41 120.6(3)
C37 C38 C39 121.9(3)
C37 C38 H15 116.9(15)
C39 C38 H15 121.2(15)
C38 C39 C34 117.6(2)
C38 C39 C42 120.6(2)
C34 C39 C42 121.8(2)
C35 C40 H40A 109.7(18)
C35 C40 H40B 113(2)
H40A C40 H40B 112(3)
C35 C40 H40C 110.8(18)
H40A C40 H40C 109(3)
H40B C40 H40C 102(3)
C37 C41 H41A 109.5
C37 C41 H41B 109.5
H41A C41 H41B 109.5
C37 C41 H41C 109.5
H41A C41 H41C 109.5
H41B C41 H41C 109.5
C39 C42 H42A 109.5
C39 C42 H42B 109.5
H42A C42 H42B 109.5
C39 C42 H42C 109.5
H42A C42 H42C 109.5
H42B C42 H42C 109.5

loop_
_geom_bond_atom_site_label_1
_geom_bond_atom_site_label_2
_geom_bond_distance
Ni1 C1 1.911(2)
Ni1 C22 1.922(2)
Ni1 Cl1A 2.192(9)
Ni1 Cl1 2.2998(7)
N1 C1 1.369(3)
N1 C2 1.389(3)
N1 C4 1.444(3)
N2 C1 1.367(3)
N2 C3 1.390(3)
N2 C13 1.438(3)
N3 C22 1.365(3)
N3 C23 1.391(3)
N3 C25 1.444(3)
N4 C22 1.367(3)
N4 C24 1.387(3)
N4 C34 1.442(3)
C2 C3 1.334(4)
C2 H2 1.01(3)
C3 H3 0.93(3)
C4 C9 1.385(4)
C4 C5 1.401(4)
C5 C6 1.392(4)
C5 C10 1.499(4)
C6 C7 1.389(4)
C6 H6 0.96(3)
C7 C8 1.391(4)
C7 C11 1.504(4)
C8 C9 1.391(4)
C8 H8 0.90(3)
C9 C12 1.512(4)
C10 H10A 0.90(4)
C10 H10B 0.96(3)
C10 H10C 1.05(3)
C11 H11A 0.9800
C11 H11B 0.9800
C11 H11C 0.9800
C12 H12A 0.9800
C12 H12B 0.9800
C12 H12C 0.9800
C13 C18 1.390(3)
C13 C14 1.407(4)
C14 C15 1.389(4)
C14 C19 1.509(4)
C15 C16 1.379(5)
C15 H38 1.02(3)
C16 C17 1.379(4)
C16 C20 1.508(4)
C17 C18 1.393(4)
C17 H17 1.05(3)
C18 C21 1.504(4)
C19 H19A 0.9800
C19 H19B 0.9800
C19 H19C 0.9800
C20 H20A 0.9800
C20 H20B 0.9800
C20 H20C 0.9800
C21 H21A 0.95(4)
C21 H21B 0.93(3)
C21 H21C 1.03(3)
C23 C24 1.328(4)
C23 H23 0.95(3)
C24 H24 0.91(3)
C25 C26 1.394(3)
C25 C30 1.397(3)
C26 C27 1.393(4)
C26 C31 1.503(4)
C27 C28 1.391(4)
C27 H27 0.93(2)
C28 C29 1.386(4)
C28 C32 1.517(4)
C29 C30 1.387(4)
C29 H29 0.95(3)
C30 C33 1.509(4)
C31 H31A 0.94(3)
C31 H31B 1.03(3)
C31 H31C 0.93(3)
C32 H32A 0.9800
C32 H32B 0.9800
C32 H32C 0.9800
C33 H33A 1.01(3)
C33 H33B 1.02(3)
C33 H33C 1.01(3)
C34 C35 1.392(3)
C34 C39 1.395(3)
C35 C36 1.388(4)
C35 C40 1.510(4)
C36 C37 1.386(4)
C36 H36 0.94(3)
C37 C38 1.386(4)
C37 C41 1.507(4)
C38 C39 1.395(4)
C38 H15 0.94(2)
C39 C42 1.514(4)
C40 H40A 0.97(3)
C40 H40B 0.95(4)
C40 H40C 0.96(3)
C41 H41A 0.9800
C41 H41B 0.9800
C41 H41C 0.9800
C42 H42A 0.9800
C42 H42B 0.9800
C42 H42C 0.9800

loop_
_geom_torsion_atom_site_label_1
_geom_torsion_atom_site_label_2
_geom_torsion_atom_site_label_3
_geom_torsion_atom_site_label_4
_geom_torsion
C3 N2 C1 N1 -0.5(3)
C13 N2 C1 N1 -178.4(2)
C3 N2 C1 Ni1 173.8(2)
C13 N2 C1 Ni1 -4.2(4)
C2 N1 C1 N2 0.6(3)
C4 N1 C1 N2 -177.3(2)
C2 N1 C1 Ni1 -173.7(2)
C4 N1 C1 Ni1 8.4(4)
C22 Ni1 C1 N2 64.2(5)
Cl1A Ni1 C1 N2 66.7(3)
Cl1 Ni1 C1 N2 -112.0(2)
C22 Ni1 C1 N1 -123.0(4)
Cl1A Ni1 C1 N1 -120.5(3)
Cl1 Ni1 C1 N1 60.9(2)
C1 N1 C2 C3 -0.5(3)
C4 N1 C2 C3 177.4(3)
N1 C2 C3 N2 0.2(3)
C1 N2 C3 C2 0.2(3)
C13 N2 C3 C2 178.1(2)
C1 N1 C4 C9 -108.0(3)
C2 N1 C4 C9 74.3(3)
C1 N1 C4 C5 72.9(3)
C2 N1 C4 C5 -104.8(3)
C9 C4 C5 C6 0.4(4)
N1 C4 C5 C6 179.5(2)
C9 C4 C5 C10 -179.7(3)
N1 C4 C5 C10 -0.7(4)
C4 C5 C6 C7 2.0(4)
C10 C5 C6 C7 -177.9(3)
C5 C6 C7 C8 -2.8(4)
C5 C6 C7 C11 177.2(3)
C6 C7 C8 C9 1.3(4)
C11 C7 C8 C9 -178.7(3)
C5 C4 C9 C8 -1.8(4)
N1 C4 C9 C8 179.1(2)
C5 C4 C9 C12 179.2(3)
N1 C4 C9 C12 0.2(4)
C7 C8 C9 C4 1.0(4)
C7 C8 C9 C12 179.9(3)
C1 N2 C13 C18 82.8(3)
C3 N2 C13 C18 -94.9(3)
C1 N2 C13 C14 -100.7(3)
C3 N2 C13 C14 81.6(3)
C18 C13 C14 C15 2.1(4)
N2 C13 C14 C15 -174.3(2)
C18 C13 C14 C19 -178.4(3)
N2 C13 C14 C19 5.2(4)
C13 C14 C15 C16 1.6(4)
C19 C14 C15 C16 -177.9(3)
C14 C15 C16 C17 -3.8(5)
C14 C15 C16 C20 175.0(3)
C15 C16 C17 C18 2.4(4)
C20 C16 C17 C18 -176.4(3)
C14 C13 C18 C17 -3.4(4)
N2 C13 C18 C17 173.0(2)
C14 C13 C18 C21 176.4(3)
N2 C13 C18 C21 -7.2(4)
C16 C17 C18 C13 1.1(4)
C16 C17 C18 C21 -178.7(3)
C23 N3 C22 N4 -0.4(3)
C25 N3 C22 N4 173.1(2)
C23 N3 C22 Ni1 175.09(19)
C25 N3 C22 Ni1 -11.5(3)
C24 N4 C22 N3 0.6(3)
C34 N4 C22 N3 -176.3(2)
C24 N4 C22 Ni1 -175.16(18)
C34 N4 C22 Ni1 8.0(3)
C1 Ni1 C22 N3 74.3(5)
Cl1A Ni1 C22 N3 71.8(3)
Cl1 Ni1 C22 N3 -109.6(2)
C1 Ni1 C22 N4 -111.2(4)
Cl1A Ni1 C22 N4 -113.7(3)
Cl1 Ni1 C22 N4 64.9(2)
C22 N3 C23 C24 0.0(3)
C25 N3 C23 C24 -173.5(2)
N3 C23 C24 N4 0.4(3)
C22 N4 C24 C23 -0.6(3)
C34 N4 C24 C23 176.3(2)
C22 N3 C25 C26 78.6(3)
C23 N3 C25 C26 -108.7(3)
C22 N3 C25 C30 -102.5(3)
C23 N3 C25 C30 70.2(3)
C30 C25 C26 C27 1.6(4)
N3 C25 C26 C27 -179.6(2)
C30 C25 C26 C31 -179.0(3)
N3 C25 C26 C31 -0.2(4)
C25 C26 C27 C28 0.8(4)
C31 C26 C27 C28 -178.5(3)
C26 C27 C28 C29 -2.4(4)
C26 C27 C28 C32 176.6(3)
C27 C28 C29 C30 1.7(4)
C32 C28 C29 C30 -177.4(3)
C28 C29 C30 C25 0.6(4)
C28 C29 C30 C33 180.0(3)
C26 C25 C30 C29 -2.3(4)
N3 C25 C30 C29 178.9(2)
C26 C25 C30 C33 178.3(3)
N3 C25 C30 C33 -0.5(4)
C22 N4 C34 C35 -105.2(3)
C24 N4 C34 C35 78.3(3)
C22 N4 C34 C39 76.8(3)
C24 N4 C34 C39 -99.7(3)
C39 C34 C35 C36 -0.4(4)
N4 C34 C35 C36 -178.3(2)
C39 C34 C35 C40 179.5(3)
N4 C34 C35 C40 1.6(4)
C34 C35 C36 C37 -0.1(4)
C40 C35 C36 C37 -179.9(3)
C35 C36 C37 C38 1.0(4)
C35 C36 C37 C41 -178.6(3)
C36 C37 C38 C39 -1.4(4)
C41 C37 C38 C39 178.1(3)
C37 C38 C39 C34 1.0(4)
C37 C38 C39 C42 -178.9(3)
C35 C34 C39 C38 -0.1(4)
N4 C34 C39 C38 177.8(2)
C35 C34 C39 C42 179.8(3)
N4 C34 C39 C42 -2.2(4)
